data_2001653
loop_
_publ_author_name
'Kakehi, A.'
'Kitajima, K.'
'Ito, S.'
'Takusagawa, N.'

_publ_section_title
;
 Structure of a pyrano[2,3-<i>b</i>]indolizine
;
_journal_issue 6
_journal_name_full 'Acta Crystallographica Section C'
_journal_page_first 1230
_journal_page_last 1232
_journal_paper_doi 10.1107/S0108270192012769
_journal_volume 49
_journal_year 1993
_chemical_formula_moiety 'C14 H11 N1 O3'
_chemical_formula_sum 'C14 H11 N O3'
_chemical_formula_weight 241.25
_space_group_IT_number 2
_space_group_name_Hall '-P 1'
_space_group_name_H-M_alt 'P -1'
_symmetry_cell_setting triclinic
_symmetry_space_group_name_Hall '-P 1'
_symmetry_space_group_name_H-M 'P -1'
_atom_type_scat_source IntTabIV
_cell_angle_alpha 97.45(4)
_cell_angle_beta 115.59(3)
_cell_angle_gamma 104.36(2)
_cell_formula_units_Z 2
_cell_length_a 8.311(3)
_cell_length_b 10.552(3)
_cell_length_c 7.508(5)
_cell_measurement_reflns_used 24
_cell_measurement_temperature 293
_cell_measurement_theta_max 19.96
_cell_measurement_theta_min 19.51
_cell_volume 553.8(5)
_diffrn_measurement_device 'Rigaku AFC5S'
_diffrn_measurement_method \w-2\q
_diffrn_radiation_type 'Mo K\a'
_diffrn_radiation_wavelength 0.71069
_diffrn_reflns_av_R_equivalents 0.013
_diffrn_reflns_limit_h_max 10
_diffrn_reflns_limit_h_min 0
_diffrn_reflns_limit_k_max 13
_diffrn_reflns_limit_k_min -12
_diffrn_reflns_limit_l_max 8
_diffrn_reflns_limit_l_min -9
_diffrn_reflns_number 2715
_diffrn_reflns_theta_max 27.5
_diffrn_standards_decay_% -0.1
_diffrn_standards_interval_count 150
_diffrn_standards_number 3
_exptl_absorpt_coefficient_mu 0.96
_exptl_absorpt_correction_type none
_exptl_crystal_colour Colourless
_exptl_crystal_density_diffrn 1.447
_exptl_crystal_description Planar
_exptl_crystal_size_max 0.90
_exptl_crystal_size_mid 0.40
_exptl_crystal_size_min 0.12
_refine_diff_density_max 0.21
_refine_diff_density_min -0.15
_refine_ls_extinction_coef 0.42007E-5
_refine_ls_extinction_method Analytical
_refine_ls_goodness_of_fit_obs 1.84
_refine_ls_hydrogen_treatment refall
_refine_ls_number_parameters 208
_refine_ls_number_reflns 1665
_refine_ls_R_factor_obs 0.044
_refine_ls_shift/esd_max 0.00
_refine_ls_structure_factor_coef F
_refine_ls_weighting_details 'w = 4F~o~^2^/\s^2^(F~o~^2^)'
_refine_ls_weighting_scheme calc
_refine_ls_wR_factor_obs 0.055
_reflns_number_observed 1665
_reflns_number_total 2540
_reflns_observed_criterion I>3\s(I)
_cod_data_source_file al1004.cif
_cod_data_source_block al1004_structure_1_of_1
_cod_depositor_comments
;
The following automatic conversions were performed:

'_refine_ls_weighting_scheme' value '4F~o~^2^/\s^2^(F~o~^2^)' was
changed to 'calc'. New tag '_refine_ls_weighting_details' was
created. The value of the new tag was set to 'w =
4F~o~^2^/\s^2^(F~o~^2^)'.

Automatic conversion script
Id: cif_fix_values 3143 2015-03-26 13:38:13Z robertas 
;
_cod_original_formula_sum 'C14 H11 N1 O3'
_cod_database_code 2001653

loop_
_space_group_symop_id
_space_group_symop_operation_xyz
1 x,y,z
2 -x,-y,-z

loop_
_atom_site_label
_atom_site_fract_x
_atom_site_fract_y
_atom_site_fract_z
O1 .3198(2) .06200(10) .8529(2)
O2 .4362(2) .2686(2) .8368(3)
O3 -.0995(2) .3151(2) .6334(3)
N1 -.1220(2) -.1609(2) .7552(2)
C1 .2946(3) .1841(2) .8087(3)
C2 .1055(3) .1897(2) .7368(3)
C3 -.0414(3) .0811(2) .7145(3)
C4 -.0099(3) -.0355(2) .7599(3)
C5 -.3138(3) -.2103(2) .6952(3)
C6 -.3857(4) -.3382(2) .7076(4)
C7 -.2732(4) -.4189(2) .7759(4)
C8 -.0854(4) -.3699(2) .8344(3)
C9 -.0047(3) -.2390(2) .8261(3)
C10 .1802(3) -.1646(2) .8738(3)
C11 .1739(3) -.0430(2) .8320(3)
C12 .0612(3) .3136(2) .6868(3)
C13 .2119(4) .4349(3) .7049(4)
C14 -.4306(3) -.1235(3) .6183(4)
H1 -.168(3) .087(2) .662(3)
H2 -.513(3) -.370(2) .666(3)
H3 -.334(3) -.508(2) .791(3)
H4 .001(3) -.423(2) .880(3)
H5 .295(4) -.198(2) .919(4)
H6 .273(4) .405(3) .620(4)
H7 .310(4) .472(3) .839(4)
H8 .161(4) .504(3) .660(4)
H9 -.555(4) -.177(2) .579(4)
H10 -.424(3) -.101(2) .490(4)
H11 -.386(4) -.032(3) .739(4)

loop_
_geom_angle_atom_site_label_1
_geom_angle_atom_site_label_2
_geom_angle_atom_site_label_3
_geom_angle
_geom_angle_publ_flag
C1 O1 C11 121.4(2) yes
C4 N1 C9 108.1(2) yes
C5 N1 C9 121.5(2) yes
O1 C1 O2 114.1(2) yes
O1 C1 C2 116.4(2) yes
O2 C1 C2 129.5(2) yes
C1 C2 C3 121.2(2) yes
C2 C3 C4 120.3(2) yes
N1 C4 C11 105.2(2) yes
C3 C4 C11 119.6(2) yes
N1 C5 C6 117.6(2) yes
C5 C6 C7 122.3(2) yes
C6 C7 C8 119.8(2) yes
C7 C8 C9 120.1(2) yes
N1 C9 C8 118.7(2) yes
N1 C9 C10 109.1(2) yes
C9 C10 C11 105.9(2) yes
O1 C11 C4 121.1(2) yes
C4 C11 C10 111.7(2) yes

loop_
_geom_bond_atom_site_label_1
_geom_bond_atom_site_label_2
_geom_bond_distance
_geom_bond_publ_flag
O1 C1 1.414(3) yes
O1 C11 1.358(2) yes
O2 C1 1.200(2) yes
O3 C12 1.223(3) yes
N1 C4 1.403(2) yes
N1 C5 1.386(3) yes
N1 C9 1.406(3) yes
C1 C2 1.445(3) yes
C2 C3 1.382(3) yes
C2 C12 1.494(3) no
C3 C4 1.375(3) yes
C3 H1 0.97(2) no
C4 C11 1.411(3) yes
C5 C6 1.367(3) yes
C5 C14 1.487(3) no
C6 C7 1.398(4) yes
C6 H2 0.92(2) no
C7 C8 1.358(4) yes
C7 H3 1.00(2) no
C8 C9 1.400(3) yes
C8 H4 0.99(2) no
C9 C10 1.400(3) yes
C10 C11 1.368(3) yes
C10 H5 1.03(3) no
C12 C13 1.496(3) no
C13 H6 1.04(3) no
C13 H7 0.93(3) no
C13 H8 0.96(3) no
C14 H9 0.93(3) no
C14 H10 1.05(3) no
C14 H11 1.09(3) no
